data_2107407
loop_
_publ_author_name
'Laugt, M.'
'Tordjman, I.'
'Guitel, J.C.'
'Roudaut, M.'

_publ_section_title
;
 Structure cristalline du polyphosphate de cuivre-lithium Cu Li (P O3)3
;
_journal_name_full 'Acta Crystallographica B (24,1968-38,1982)'
_journal_page_first 2352
_journal_page_last 2358
_journal_volume 28
_journal_year 1972
_chemical_formula_sum 'Cu Li O9 P3'
_chemical_name_systematic 'Cu Li (P O3)3'
_space_group_IT_number 19
_symmetry_space_group_name_Hall 'P 2ac 2ab'
_symmetry_space_group_name_H-M 'P 21 21 21'
_cell_angle_alpha 90
_cell_angle_beta 90
_cell_angle_gamma 90
_cell_formula_units_Z 4
_cell_length_a 8.703
_cell_length_b 8.197
_cell_length_c 8.613
_cell_volume 614.438
_citation_journal_id_ASTM ACBCAR
_cod_data_source_file Laugt_ACBCAR_1972_325.cif
_cod_data_source_block Cu1Li1O9P3
_cod_original_cell_volume 614.4384
_cod_original_formula_sum 'Cu1 Li1 O9 P3'
_cod_database_code 2107407

loop_
_symmetry_equiv_pos_as_xyz
x,y,z
-x+1/2,-y,z+1/2
x+1/2,-y+1/2,-z
-x,y+1/2,-z+1/2

loop_
_atom_site_label
_atom_site_type_symbol
_atom_site_fract_x
_atom_site_fract_y
_atom_site_fract_z
_atom_site_occupancy
_atom_site_U_iso_or_equiv
Li1 Li+1 0.3956 0.1278 0.9205 1 0.0
O3 O-2 0.1537 0.0632 0.9151 1 0.0
P3 P+5 0.2673 0.4336 0.0601 1 0.0
O7 O-2 0.486 0.2097 0.4089 1 0.0
Cu1 Cu+2 0.117 0.0969 0.1384 1 0.0
P1 P+5 0.4485 0.0468 0.3146 1 0.0
O5 O-2 0.8553 0.1274 0.0761 1 0.0
O9 O-2 0.1177 0.53 0.6977 1 0.0
O8 O-2 0.2967 0.3869 0.5224 1 0.0
O6 O-2 0.0631 0.1185 0.3613 1 0.0
O4 O-2 0.391 0.0882 0.1588 1 0.0
O2 O-2 0.1215 0.86 0.1717 1 0.0
P2 P+5 0.4372 0.2771 0.5735 1 0.0
O1 O-2 0.1359 0.3345 0.118 1 0.0
